data_2002271
loop_
_publ_author_name
'Schenck, R von'
'Mueller-Buschbaum, Hk'

_publ_section_title
;
Ueber ein neues Erdalkalimetall-oxoindat: Sr2 In2 O5
;
_journal_name_full
;
Zeitschrift fuer Anorganische und Allgemeine Chemie
;
_journal_page_first 280
_journal_page_last 286
_journal_paper_doi 10.1002/zaac.19733950216
_journal_volume 395
_journal_year 1973
_chemical_formula_structural 'Sr2 (In2 O5)'
_chemical_formula_sum 'In2 O5 Sr2'
_chemical_name_systematic 'Distrontium diindate'
_space_group_IT_number 46
_symmetry_cell_setting orthorhombic
_symmetry_Int_Tables_number 46
_symmetry_space_group_name_Hall 'I 2 -2b'
_symmetry_space_group_name_H-M 'I b m 2'
_cell_angle_alpha 90
_cell_angle_beta 90
_cell_angle_gamma 90
_cell_formula_units_Z 4
_cell_length_a 6.049
_cell_length_b 15.84
_cell_length_c 5.81
_cell_volume 556.7
_exptl_crystal_density_meas 5.8
_refine_ls_R_factor_all 0.104
_cod_database_code 2002271

loop_
_symmetry_equiv_pos_as_xyz
x,y,z
-x,-y,z
x,1/2-y,z
-x,1/2+y,z
1/2+x,1/2+y,1/2+z
1/2-x,1/2-y,1/2+z
1/2+x,-y,1/2+z
1/2-x,y,1/2+z

loop_
_atom_site_label
_atom_site_type_symbol
_atom_site_symmetry_multiplicity
_atom_site_Wyckoff_symbol
_atom_site_fract_x
_atom_site_fract_y
_atom_site_fract_z
_atom_site_occupancy
_atom_site_attached_hydrogens
_atom_site_calc_flag
Sr1 Sr2+ 8 c 0.022 0.107 0.491 1. 0 d
In1 In3+ 4 a 0. 0. 0. 1. 0 d
In2 In3+ 4 b 0.935 0.25 0.957 1. 0 d
O1 O2- 8 c 0.262 0.986 0.245 1. 0 d
O2 O2- 8 c 0.077 0.14 0.036 1. 0 d
O3 O2- 4 b 0.858 0.25 0.605 1. 0 d

loop_
_atom_type_symbol
_atom_type_oxidation_number
Sr2+ 2.000
In3+ 3.000
O2- -2.000
